data_7039611
loop_
_publ_author_name
'Zhang, Wuyu'
'Saraei, Nina'
'Nie, Hanlin'
'Vaughn, John R.'
'Jones, Alexis S.'
'Mashuta, Mark S.'
'Buchanan, Robert M.'
'Grapperhaus, Craig A.'

_publ_section_title
;
 Reversible methanol addition to copper Schiff base complexes: a kinetic,
 structural and spectroscopic study of reactions at azomethine C[double
 bond, length as m-dash]N bonds.
;
_journal_issue 40
_journal_name_full 'Dalton transactions (Cambridge, England : 2003)'
_journal_page_first 15791
_journal_page_last 15799
_journal_paper_doi 10.1039/c6dt01955b
_journal_volume 45
_journal_year 2016
_chemical_formula_moiety 'C12 H18 Cl Cu N6 O5, Cl O4'
_chemical_formula_sum 'C12 H18 Cl2 Cu N6 O9'
_chemical_formula_weight 524.76
_chemical_name_common
;
[L1Cu(OH2)]ClO4
;
_chemical_name_systematic
'[([(1-methyl-1H-imidazol-2-yl)methylidene] ({2-[(1-methyl-1H-imidazol-2-yl)methylidene]aminoethyl})amine) (perchlorato)copper(II)]perchlorate'
_space_group_IT_number 2
_symmetry_cell_setting triclinic
_symmetry_space_group_name_Hall '-P 1'
_symmetry_space_group_name_H-M 'P -1'
_atom_sites_solution_hydrogens geom
_atom_sites_solution_primary direct
_atom_sites_solution_secondary difmap
_audit_update_record
;
2016-05-05 deposited with the CCDC.
2016-06-21 downloaded from the CCDC.
;
_cell_angle_alpha 78.99(3)
_cell_angle_beta 70.69(3)
_cell_angle_gamma 88.76(3)
_cell_formula_units_Z 2
_cell_length_a 8.227(3)
_cell_length_b 11.003(4)
_cell_length_c 11.441(4)
_cell_measurement_reflns_used 624
_cell_measurement_temperature 100.1(10)
_cell_measurement_theta_max 28.9520
_cell_measurement_theta_min 3.7660
_cell_volume 958.4(6)
_computing_cell_refinement '<i>CrysAlis PRO</i> (Agilent, 2013)'
_computing_data_collection '<i>CrysAlis PRO</i> (Agilent, 2013)'
_computing_data_reduction '<i>CrysAlis PRO</i> (Agilent, 2013)'
_computing_molecular_graphics 'ORTEP-3 (Farrugia, 1997) and Mercury (Macrae<i>et al.</i>, 2006)'
_computing_publication_material 'PLATON (Spek, 2009)'
_computing_structure_refinement '<i>SHELXL-97</i> (Sheldrick, 2008)'
_computing_structure_solution '<i>SHELXS-97</i> (Sheldrick, 2008)'
_diffrn_ambient_temperature 100.1(10)
_diffrn_detector_area_resol_mean 10.2836
_diffrn_measured_fraction_theta_full 0.993
_diffrn_measured_fraction_theta_max 0.993
_diffrn_measurement_device_type 'Xcalibur, Ruby, Gemini'
_diffrn_measurement_method '\w scans'
_diffrn_radiation_monochromator graphite
_diffrn_radiation_source 'Enhance (Mo) X-ray Source'
_diffrn_radiation_type 'Mo K\a'
_diffrn_radiation_wavelength 0.71073
_diffrn_reflns_av_R_equivalents 0.0531
_diffrn_reflns_av_sigmaI/netI 0.0369
_diffrn_reflns_limit_h_max 10
_diffrn_reflns_limit_h_min -10
_diffrn_reflns_limit_k_max 14
_diffrn_reflns_limit_k_min -14
_diffrn_reflns_limit_l_max 14
_diffrn_reflns_limit_l_min -14
_diffrn_reflns_number 19076
_diffrn_reflns_theta_full 27.68
_diffrn_reflns_theta_max 27.68
_diffrn_reflns_theta_min 3.30
_exptl_absorpt_coefficient_mu 1.481
_exptl_absorpt_correction_T_max 1.000
_exptl_absorpt_correction_T_min 0.038
_exptl_absorpt_correction_type multi-scan
_exptl_absorpt_process_details
;
CrysAlisPro, Agilent Technologies,
Version 1.171.36.32 SCALE3 ABSPACK
;
_exptl_crystal_colour blue
_exptl_crystal_density_diffrn 1.818
_exptl_crystal_density_method 'not measured'
_exptl_crystal_description plate
_exptl_crystal_F_000 534
_exptl_crystal_recrystallization_method 'Re-crystallisation from solvent'
_exptl_crystal_size_max 0.28
_exptl_crystal_size_mid 0.21
_exptl_crystal_size_min 0.02
_refine_diff_density_max 1.319
_refine_diff_density_min -0.559
_refine_diff_density_rms 0.100
_refine_ls_extinction_method none
_refine_ls_goodness_of_fit_ref 1.064
_refine_ls_hydrogen_treatment mixed
_refine_ls_matrix_type full
_refine_ls_number_parameters 317
_refine_ls_number_reflns 4447
_refine_ls_number_restraints 0
_refine_ls_restrained_S_all 1.064
_refine_ls_R_factor_all 0.0541
_refine_ls_R_factor_gt 0.0458
_refine_ls_shift/su_max 0.001
_refine_ls_shift/su_mean 0.000
_refine_ls_structure_factor_coef Fsqd
_refine_ls_weighting_details 'calc w=1/[\s^2^(Fo^2^)+(0.0662P)^2^+1.2945P] where P=(Fo^2^+2Fc^2^)/3'
_refine_ls_weighting_scheme calc
_refine_ls_wR_factor_gt 0.1194
_refine_ls_wR_factor_ref 0.1272
_reflns_number_gt 3854
_reflns_number_total 4447
_reflns_threshold_expression I>2\s(I)
_cod_data_source_file c6dt01955b2.cif
_cod_data_source_block rmb337ltb_4
_cod_depositor_comments 'Adding full bibliography for 7039610--7039615.cif.'
_cod_database_code 7039611
_solvent_exptl_crystal_recrystallization_method acetonitrile/ether

loop_
_symmetry_equiv_pos_as_xyz
'x, y, z'
'-x, -y, -z'

loop_
_atom_site_label
_atom_site_type_symbol
_atom_site_fract_x
_atom_site_fract_y
_atom_site_fract_z
_atom_site_U_iso_or_equiv
_atom_site_adp_type
_atom_site_occupancy
_atom_site_symmetry_multiplicity
_atom_site_calc_flag
_atom_site_refinement_flags
Cu1 Cu 0.39402(4) 0.76535(3) 0.21392(3) 0.02205(13) Uani 1 1 d .
Cl1 Cl -0.06705(9) 0.62837(7) 0.23902(7) 0.02606(18) Uani 1 1 d .
O1 O 0.6060(3) 0.8617(3) 0.2587(2) 0.0284(5) Uani 1 1 d .
H1A H 0.579(5) 0.909(4) 0.293(4) 0.035(12) Uiso 1 1 d .
H1B H 0.648(6) 0.823(4) 0.295(4) 0.036(13) Uiso 1 1 d .
O2 O -0.0729(3) 0.6967(3) 0.1211(2) 0.0460(7) Uani 1 1 d .
O3 O -0.1409(3) 0.5056(3) 0.2573(3) 0.0404(6) Uani 1 1 d .
O4 O 0.1071(3) 0.6167(2) 0.2384(2) 0.0359(6) Uani 1 1 d .
O5 O -0.1655(3) 0.6860(2) 0.3417(2) 0.0360(6) Uani 1 1 d .
N1 N 0.2868(3) 0.9020(2) 0.1318(2) 0.0219(5) Uani 1 1 d .
N2 N 0.0780(3) 1.0314(2) 0.1618(2) 0.0233(5) Uani 1 1 d .
N3 N 0.2163(3) 0.7988(3) 0.3670(2) 0.0279(6) Uani 1 1 d .
N4 N 0.3994(3) 0.6093(3) 0.3284(2) 0.0271(5) Uani 1 1 d .
N5 N 0.5453(3) 0.6774(2) 0.0859(2) 0.0234(5) Uani 1 1 d .
N6 N 0.6742(3) 0.5039(2) 0.0574(3) 0.0270(5) Uani 1 1 d .
C1 C 0.1548(4) 0.9414(3) 0.2174(3) 0.0226(6) Uani 1 1 d .
C2 C 0.2945(4) 0.9702(3) 0.0167(3) 0.0228(6) Uani 1 1 d .
H2 H 0.375(5) 0.959(3) -0.053(4) 0.029(9) Uiso 1 1 d .
C3 C 0.1657(4) 1.0508(3) 0.0348(3) 0.0245(6) Uani 1 1 d .
H3 H 0.141(5) 1.101(4) -0.012(4) 0.025(9) Uiso 1 1 d .
C4 C 0.1107(4) 0.8808(3) 0.3501(3) 0.0268(6) Uani 1 1 d .
H4 H 0.020(5) 0.903(3) 0.418(3) 0.029(9) Uiso 1 1 d .
C5 C 0.2087(5) 0.7171(4) 0.4852(3) 0.0375(8) Uani 1 1 d .
H5A H 0.289(5) 0.756(4) 0.515(4) 0.041(11) Uiso 1 1 d .
H5B H 0.092(5) 0.708(4) 0.544(4) 0.039(11) Uiso 1 1 d .
C6 C 0.2752(6) 0.5924(4) 0.4568(3) 0.0391(8) Uani 1 1 d .
H6A H 0.335(6) 0.561(4) 0.502(4) 0.041(11) Uiso 1 1 d .
H6B H 0.176(7) 0.541(5) 0.460(5) 0.061(14) Uiso 1 1 d .
C7 C 0.4799(4) 0.5225(3) 0.2760(3) 0.0269(6) Uani 1 1 d .
H7 H 0.4813 0.4402 0.3200 0.032 Uiso 1 1 calc R
C8 C 0.5692(4) 0.5644(3) 0.1412(3) 0.0242(6) Uani 1 1 d .
C9 C 0.6412(4) 0.6899(3) -0.0388(3) 0.0252(6) Uani 1 1 d .
H9 H 0.651(5) 0.764(4) -0.093(4) 0.031(10) Uiso 1 1 d .
C10 C 0.7227(4) 0.5826(3) -0.0577(3) 0.0273(6) Uani 1 1 d .
H10 H 0.794(5) 0.560(4) -0.124(4) 0.036(10) Uiso 1 1 d .
C11 C -0.0667(4) 1.1024(3) 0.2229(3) 0.0310(7) Uani 1 1 d .
H11A H -0.1264 1.0580 0.3092 0.046 Uiso 1 1 calc R
H11B H -0.1470 1.1129 0.1751 0.046 Uiso 1 1 calc R
H11C H -0.0237 1.1840 0.2253 0.046 Uiso 1 1 calc R
C12 C 0.7357(4) 0.3793(3) 0.0822(3) 0.0315(7) Uani 1 1 d .
H12A H 0.8544 0.3849 0.0822 0.047 Uiso 1 1 calc R
H12B H 0.7323 0.3351 0.0163 0.047 Uiso 1 1 calc R
H12C H 0.6617 0.3344 0.1647 0.047 Uiso 1 1 calc R
Cl2 Cl 0.36179(10) 0.14561(8) 0.38474(7) 0.03066(19) Uani 1 1 d .
O6 O 0.4622(5) 0.2327(3) 0.4123(3) 0.0604(8) Uani 1 1 d .
O7 O 0.2230(4) 0.2076(4) 0.3536(3) 0.0632(10) Uani 1 1 d .
O8 O 0.4643(3) 0.0956(3) 0.2796(2) 0.0433(6) Uani 1 1 d .
O9 O 0.2971(4) 0.0498(3) 0.4922(3) 0.0605(9) Uani 1 1 d .

loop_
_atom_site_aniso_label
_atom_site_aniso_U_11
_atom_site_aniso_U_22
_atom_site_aniso_U_33
_atom_site_aniso_U_23
_atom_site_aniso_U_13
_atom_site_aniso_U_12
Cu1 0.0198(2) 0.0261(2) 0.0204(2) -0.00503(15) -0.00707(14) 0.00869(14)
Cl1 0.0195(3) 0.0369(4) 0.0232(3) -0.0068(3) -0.0090(3) 0.0100(3)
O1 0.0288(12) 0.0316(13) 0.0282(12) -0.0114(11) -0.0115(10) 0.0105(10)
O2 0.0418(14) 0.0577(18) 0.0335(13) 0.0001(12) -0.0121(11) 0.0219(13)
O3 0.0355(13) 0.0470(15) 0.0446(14) -0.0187(12) -0.0157(11) 0.0009(11)
O4 0.0239(11) 0.0400(14) 0.0516(15) -0.0154(12) -0.0197(10) 0.0094(10)
O5 0.0370(13) 0.0423(14) 0.0306(12) -0.0135(11) -0.0113(10) 0.0181(11)
N1 0.0202(11) 0.0240(12) 0.0225(12) -0.0057(10) -0.0084(9) 0.0068(9)
N2 0.0179(11) 0.0256(12) 0.0274(12) -0.0074(10) -0.0080(9) 0.0068(9)
N3 0.0235(12) 0.0367(15) 0.0224(12) -0.0038(11) -0.0076(10) 0.0089(11)
N4 0.0224(12) 0.0299(14) 0.0265(13) -0.0008(11) -0.0076(10) 0.0063(10)
N5 0.0187(11) 0.0266(13) 0.0280(13) -0.0079(10) -0.0107(10) 0.0067(9)
N6 0.0279(13) 0.0280(13) 0.0322(14) -0.0122(11) -0.0164(11) 0.0102(10)
C1 0.0184(13) 0.0276(15) 0.0224(14) -0.0060(12) -0.0073(11) 0.0056(11)
C2 0.0223(14) 0.0253(15) 0.0215(14) -0.0049(12) -0.0080(11) 0.0030(11)
C3 0.0223(14) 0.0254(15) 0.0267(15) -0.0022(13) -0.0109(12) 0.0027(12)
C4 0.0211(14) 0.0360(17) 0.0243(15) -0.0089(13) -0.0074(11) 0.0077(12)
C5 0.0334(18) 0.058(2) 0.0197(15) -0.0026(15) -0.0098(13) 0.0139(16)
C6 0.049(2) 0.039(2) 0.0242(16) 0.0013(14) -0.0105(15) 0.0093(17)
C7 0.0286(15) 0.0280(15) 0.0302(15) -0.0066(13) -0.0178(13) 0.0086(12)
C8 0.0211(14) 0.0276(15) 0.0304(15) -0.0100(13) -0.0151(12) 0.0061(11)
C9 0.0216(14) 0.0279(16) 0.0287(15) -0.0091(13) -0.0099(12) 0.0050(12)
C10 0.0245(15) 0.0321(16) 0.0292(16) -0.0137(13) -0.0102(12) 0.0070(12)
C11 0.0229(15) 0.0340(17) 0.0360(17) -0.0101(14) -0.0090(13) 0.0150(13)
C12 0.0340(17) 0.0290(16) 0.0395(18) -0.0147(14) -0.0194(14) 0.0161(13)
Cl2 0.0302(4) 0.0372(4) 0.0249(4) -0.0101(3) -0.0080(3) 0.0121(3)
O6 0.079(2) 0.0475(18) 0.071(2) -0.0160(16) -0.0438(19) 0.0011(16)
O7 0.0451(16) 0.109(3) 0.0403(15) -0.0223(17) -0.0188(13) 0.0441(18)
O8 0.0449(15) 0.0488(16) 0.0338(13) -0.0186(12) -0.0051(11) 0.0190(12)
O9 0.0580(19) 0.059(2) 0.0411(16) 0.0077(14) 0.0051(13) 0.0064(15)

loop_
_atom_type_symbol
_atom_type_description
_atom_type_scat_dispersion_real
_atom_type_scat_dispersion_imag
_atom_type_scat_source
C C 0.0033 0.0016 'International Tables Vol C Tables 4.2.6.8 and 6.1.1.4'
H H 0.0000 0.0000 'International Tables Vol C Tables 4.2.6.8 and 6.1.1.4'
Cl Cl 0.1484 0.1585 'International Tables Vol C Tables 4.2.6.8 and 6.1.1.4'
Cu Cu 0.3201 1.2651 'International Tables Vol C Tables 4.2.6.8 and 6.1.1.4'
N N 0.0061 0.0033 'International Tables Vol C Tables 4.2.6.8 and 6.1.1.4'
O O 0.0106 0.0060 'International Tables Vol C Tables 4.2.6.8 and 6.1.1.4'

loop_
_geom_angle_atom_site_label_1
_geom_angle_atom_site_label_2
_geom_angle_atom_site_label_3
_geom_angle
N4 Cu1 N3 81.62(11)
N4 Cu1 N1 156.17(11)
N3 Cu1 N1 82.22(11)
N4 Cu1 N5 82.49(11)
N3 Cu1 N5 161.84(12)
N1 Cu1 N5 109.88(10)
N4 Cu1 O1 93.50(11)
N3 Cu1 O1 91.64(11)
N1 Cu1 O1 104.36(10)
N5 Cu1 O1 98.06(10)
O2 Cl1 O4 111.16(16)
O2 Cl1 O5 110.93(15)
O4 Cl1 O5 109.83(15)
O2 Cl1 O3 107.86(18)
O4 Cl1 O3 108.07(15)
O5 Cl1 O3 108.89(16)
Cu1 O1 H1A 116(3)
Cu1 O1 H1B 115(4)
H1A O1 H1B 102(5)
C1 N1 C2 106.8(2)
C1 N1 Cu1 110.18(19)
C2 N1 Cu1 143.0(2)
C1 N2 C3 107.3(2)
C1 N2 C11 127.5(3)
C3 N2 C11 125.1(3)
C4 N3 C5 127.2(3)
C4 N3 Cu1 116.3(2)
C5 N3 Cu1 116.1(2)
C7 N4 C6 125.3(3)
C7 N4 Cu1 115.9(2)
C6 N4 Cu1 116.6(2)
C8 N5 C9 106.4(3)
C8 N5 Cu1 109.6(2)
C9 N5 Cu1 143.9(2)
C8 N6 C10 107.5(3)
C8 N6 C12 127.3(3)
C10 N6 C12 125.2(3)
N1 C1 N2 110.5(3)
N1 C1 C4 119.0(3)
N2 C1 C4 130.5(3)
C3 C2 N1 108.3(3)
C3 C2 H2 131(2)
N1 C2 H2 121(2)
C2 C3 N2 107.1(3)
C2 C3 H3 131(3)
N2 C3 H3 122(3)
N3 C4 C1 112.2(3)
N3 C4 H4 123(2)
C1 C4 H4 125(2)
N3 C5 C6 108.5(3)
N3 C5 H5A 105(2)
C6 C5 H5A 109(2)
N3 C5 H5B 110(2)
C6 C5 H5B 111(2)
H5A C5 H5B 113(3)
N4 C6 C5 109.7(3)
N4 C6 H6A 103(3)
C5 C6 H6A 112(3)
N4 C6 H6B 108(3)
C5 C6 H6B 108(3)
H6A C6 H6B 116(4)
N4 C7 C8 112.3(3)
N4 C7 H7 123.9
C8 C7 H7 123.9
N5 C8 N6 110.9(3)
N5 C8 C7 119.3(3)
N6 C8 C7 129.7(3)
C10 C9 N5 108.9(3)
C10 C9 H9 130(2)
N5 C9 H9 121(2)
C9 C10 N6 106.4(3)
C9 C10 H10 132(3)
N6 C10 H10 121(3)
N2 C11 H11A 109.5
N2 C11 H11B 109.5
H11A C11 H11B 109.5
N2 C11 H11C 109.5
H11A C11 H11C 109.5
H11B C11 H11C 109.5
N6 C12 H12A 109.5
N6 C12 H12B 109.5
H12A C12 H12B 109.5
N6 C12 H12C 109.5
H12A C12 H12C 109.5
H12B C12 H12C 109.5
O9 Cl2 O6 108.8(2)
O9 Cl2 O8 110.14(19)
O6 Cl2 O8 110.1(2)
O9 Cl2 O7 110.3(2)
O6 Cl2 O7 108.8(2)
O8 Cl2 O7 108.64(17)

loop_
_geom_bond_atom_site_label_1
_geom_bond_atom_site_label_2
_geom_bond_distance
Cu1 N4 1.960(3)
Cu1 N3 1.967(3)
Cu1 N1 1.968(2)
Cu1 N5 1.978(3)
Cu1 O1 2.304(3)
Cl1 O2 1.429(3)
Cl1 O4 1.434(2)
Cl1 O5 1.439(2)
Cl1 O3 1.443(3)
O1 H1A 0.70(5)
O1 H1B 0.70(5)
N1 C1 1.328(4)
N1 C2 1.367(4)
N2 C1 1.334(4)
N2 C3 1.369(4)
N2 C11 1.461(4)
N3 C4 1.271(4)
N3 C5 1.457(4)
N4 C7 1.280(4)
N4 C6 1.466(4)
N5 C8 1.326(4)
N5 C9 1.365(4)
N6 C8 1.334(4)
N6 C10 1.370(4)
N6 C12 1.460(4)
C1 C4 1.464(4)
C2 C3 1.355(4)
C2 H2 0.89(4)
C3 H3 0.77(4)
C4 H4 0.95(4)
C5 C6 1.519(5)
C5 H5A 0.98(4)
C5 H5B 0.97(4)
C6 H6A 0.85(5)
C6 H6B 0.99(5)
C7 C8 1.457(4)
C7 H7 0.9500
C9 C10 1.362(4)
C9 H9 0.91(4)
C10 H10 0.87(4)
C11 H11A 0.9800
C11 H11B 0.9800
C11 H11C 0.9800
C12 H12A 0.9800
C12 H12B 0.9800
C12 H12C 0.9800
Cl2 O9 1.415(3)
Cl2 O6 1.422(3)
Cl2 O8 1.422(2)
Cl2 O7 1.427(3)

loop_
_geom_torsion_atom_site_label_1
_geom_torsion_atom_site_label_2
_geom_torsion_atom_site_label_3
_geom_torsion_atom_site_label_4
_geom_torsion
N4 Cu1 N1 C1 46.2(4)
N3 Cu1 N1 C1 -1.5(2)
N5 Cu1 N1 C1 164.55(19)
O1 Cu1 N1 C1 -91.2(2)
N4 Cu1 N1 C2 -130.8(4)
N3 Cu1 N1 C2 -178.5(4)
N5 Cu1 N1 C2 -12.5(4)
O1 Cu1 N1 C2 91.8(3)
N4 Cu1 N3 C4 -158.6(3)
N1 Cu1 N3 C4 3.8(3)
N5 Cu1 N3 C4 -129.4(3)
O1 Cu1 N3 C4 108.1(3)
N4 Cu1 N3 C5 14.7(3)
N1 Cu1 N3 C5 177.1(3)
N5 Cu1 N3 C5 43.9(5)
O1 Cu1 N3 C5 -78.6(3)
N3 Cu1 N4 C7 166.8(2)
N1 Cu1 N4 C7 119.0(3)
N5 Cu1 N4 C7 -4.4(2)
O1 Cu1 N4 C7 -102.1(2)
N3 Cu1 N4 C6 2.8(3)
N1 Cu1 N4 C6 -44.9(4)
N5 Cu1 N4 C6 -168.3(3)
O1 Cu1 N4 C6 94.0(3)
N4 Cu1 N5 C8 0.4(2)
N3 Cu1 N5 C8 -28.7(4)
N1 Cu1 N5 C8 -158.58(19)
O1 Cu1 N5 C8 92.9(2)
N4 Cu1 N5 C9 -176.1(4)
N3 Cu1 N5 C9 154.8(3)
N1 Cu1 N5 C9 25.0(4)
O1 Cu1 N5 C9 -83.6(3)
C2 N1 C1 N2 0.1(3)
Cu1 N1 C1 N2 -178.00(19)
C2 N1 C1 C4 177.4(3)
Cu1 N1 C1 C4 -0.7(3)
C3 N2 C1 N1 -0.3(3)
C11 N2 C1 N1 -177.2(3)
C3 N2 C1 C4 -177.2(3)
C11 N2 C1 C4 5.8(5)
C1 N1 C2 C3 0.1(3)
Cu1 N1 C2 C3 177.2(3)
N1 C2 C3 N2 -0.3(3)
C1 N2 C3 C2 0.4(3)
C11 N2 C3 C2 177.4(3)
C5 N3 C4 C1 -177.4(3)
Cu1 N3 C4 C1 -4.9(4)
N1 C1 C4 N3 3.8(4)
N2 C1 C4 N3 -179.5(3)
C4 N3 C5 C6 144.7(4)
Cu1 N3 C5 C6 -27.7(4)
C7 N4 C6 C5 179.4(3)
Cu1 N4 C6 C5 -18.3(4)
N3 C5 C6 N4 28.2(4)
C6 N4 C7 C8 169.3(3)
Cu1 N4 C7 C8 7.0(3)
C9 N5 C8 N6 -0.7(3)
Cu1 N5 C8 N6 -178.55(19)
C9 N5 C8 C7 -178.9(3)
Cu1 N5 C8 C7 3.2(3)
C10 N6 C8 N5 1.0(3)
C12 N6 C8 N5 177.9(3)
C10 N6 C8 C7 178.9(3)
C12 N6 C8 C7 -4.1(5)
N4 C7 C8 N5 -6.9(4)
N4 C7 C8 N6 175.3(3)
C8 N5 C9 C10 0.2(3)
Cu1 N5 C9 C10 176.7(3)
N5 C9 C10 N6 0.4(3)
C8 N6 C10 C9 -0.8(3)
C12 N6 C10 C9 -177.8(3)
